data_7132585
loop_
_publ_author_name
'Ho, An T.'
'Vanable, Evan P.'
'Miguel, Chelsea San'
'Hull, Kami L.'

_publ_section_title
;
 Iridium-catalysed hydroamination of internal homoallylic amines.
;
_journal_issue 12
_journal_name_full 'Chemical communications (Cambridge, England)'
_journal_page_first 1615
_journal_page_last 1618
_journal_paper_doi 10.1039/d3cc05594a
_journal_volume 60
_journal_year 2024
_chemical_formula_moiety '4(C19 H26 N2), 4(C10 H6 O6 S2)'
_chemical_formula_sum 'C116 H128 N8 O24 S8'
_chemical_formula_weight 2274.88
_space_group_crystal_system monoclinic
_space_group_IT_number 14
_space_group_name_Hall '-P 2ybc'
_space_group_name_H-M_alt 'P 1 21/c 1'
_symmetry_Int_Tables_number 14
_atom_sites_solution_primary dual
_audit_block_doi 10.5517/ccdc.csd.cc22fhkl
_audit_creation_date 2019-05-29
_audit_creation_method
;
Olex2 1.2
(compiled 2018.05.29 svn.r3508 for OlexSys, GUI svn.r5506)
;
_audit_update_record
;
2019-05-29 deposited with the CCDC.	2024-01-04 downloaded from the CCDC.
;
_cell_angle_alpha 90
_cell_angle_beta 104.896(2)
_cell_angle_gamma 90
_cell_formula_units_Z 1
_cell_length_a 15.6273(6)
_cell_length_b 11.1454(4)
_cell_length_c 21.3411(8)
_cell_measurement_reflns_used 12315
_cell_measurement_temperature 100
_cell_measurement_theta_max 24.75
_cell_measurement_theta_min 2.27
_cell_volume 3592.1(2)
_computing_cell_refinement 'SAINT v8.34A (Bruker, 2013)'
_computing_data_reduction 'SAINT v8.34A (Bruker, 2013)'
_computing_molecular_graphics 'Olex2 (Dolomanov et al., 2009)'
_computing_publication_material 'Olex2 (Dolomanov et al., 2009)'
_computing_structure_refinement 'olex2.refine (Bourhis et al., 2015)'
_computing_structure_solution 'ShelXT (Sheldrick, 2015)'
_diffrn_ambient_temperature 100.15
_diffrn_detector_area_resol_mean 8
_diffrn_measured_fraction_theta_full 0.9973
_diffrn_measured_fraction_theta_max 0.9973
_diffrn_measurement_device_type 'Bruker SMART APEX CCD area detector'
_diffrn_measurement_method '\w and \f scans'
_diffrn_radiation_monochromator graphite
_diffrn_radiation_type 'Mo K\a'
_diffrn_radiation_wavelength 0.71073
_diffrn_reflns_av_R_equivalents 0.0692
_diffrn_reflns_av_unetI/netI 0.0349
_diffrn_reflns_limit_h_max 18
_diffrn_reflns_limit_h_min -18
_diffrn_reflns_limit_k_max 13
_diffrn_reflns_limit_k_min -13
_diffrn_reflns_limit_l_max 25
_diffrn_reflns_limit_l_min -25
_diffrn_reflns_number 72162
_diffrn_reflns_theta_full 25.3963
_diffrn_reflns_theta_max 25.40
_diffrn_reflns_theta_min 1.97
_diffrn_source 'sealed tube'
_diffrn_standards_number 0
_exptl_absorpt_coefficient_mu 0.184
_exptl_absorpt_correction_T_max 0.7452
_exptl_absorpt_correction_T_min 0.6749
_exptl_absorpt_correction_type multi-scan
_exptl_absorpt_process_details
;
SADABS-2014/4 (Bruker,2014/4) was used for absorption correction.
wR2(int) was 0.0684 before and 0.0635 after correction.
The Ratio of minimum to maximum transmission is 0.9057.
The \l/2 correction factor is 0.00150.
;
_exptl_crystal_colour 'clear colourless'
_exptl_crystal_colour_lustre clear
_exptl_crystal_colour_primary colourless
_exptl_crystal_density_diffrn 1.0515
_exptl_crystal_description prism
_exptl_crystal_F_000 1201.6128
_exptl_crystal_preparation
'1/2 equivalent of Armstrong's Acid was added to 0.05 mmol of the diamine dissolved in 1 mL ethanol. This was then layered with ethyl acetate, and after a weeks time crystals suitable for diffraction were observed.'
_exptl_crystal_recrystallization_method
'Layered crystallization of 0.02 mmol in 0.2 mL ethanol with 0.2 mL fresh ethanol and 0.6 mL ethyl acetate, allowed to sit for two weeks without disturbing to obtain X-ray quality crystals.'
_exptl_crystal_size_max 0.322
_exptl_crystal_size_mid 0.119
_exptl_crystal_size_min 0.104
_refine_diff_density_max 0.5014
_refine_diff_density_min -0.6498
_refine_diff_density_rms 0.0835
_refine_ls_d_res_high 0.8286
_refine_ls_d_res_low 10.3120
_refine_ls_goodness_of_fit_ref 1.0911
_refine_ls_hydrogen_treatment constr
_refine_ls_matrix_type full
_refine_ls_number_constraints 70
_refine_ls_number_parameters 408
_refine_ls_number_reflns 6586
_refine_ls_number_restraints 30
_refine_ls_restrained_S_all 1.0885
_refine_ls_R_factor_all 0.0713
_refine_ls_R_factor_gt 0.0528
_refine_ls_shift/su_max 0.0002
_refine_ls_shift/su_mean 0.0000
_refine_ls_structure_factor_coef Fsqd
_refine_ls_weighting_details 'w=1/[\s^2^(Fo^2^)+(0.0894P)^2^+3.8982P] where P=(Fo^2^+2Fc^2^)/3'
_refine_ls_weighting_scheme calc
_refine_ls_wR_factor_gt 0.1675
_refine_ls_wR_factor_ref 0.1824
_reflns_Friedel_coverage 0.0
_reflns_limit_h_max 18
_reflns_limit_h_min -18
_reflns_limit_k_max 13
_reflns_limit_k_min 0
_reflns_limit_l_max 25
_reflns_limit_l_min 0
_reflns_number_gt 4856
_reflns_number_total 6586
_reflns_threshold_expression I>=2u(I)
_cod_data_source_file d3cc05594a3.cif
_cod_data_source_block dm18o_0m
_cod_depositor_comments 'Adding full bibliography for 7132585--7132586.cif.'
_cod_database_code 7132585
_olex2_refinement_description
;
1. Fixed Uiso
 At 1.2 times of:
  All C(H) groups, All C(H,H) groups
 At 1.5 times of:
  All N(H,H) groups, All N(H,H,H) groups
2. Restrained distances
 C22-C1AA \\sim C22-C1AB
 with sigma of 0.02
 C1AA-C2AA \\sim C1AB-C2AB
 with sigma of 0.02
 C1AA-C0AA \\sim C1AB-C0AB
 with sigma of 0.02
 C2AA-C5AA \\sim C2AB-C5AB
 with sigma of 0.02
 C3AA-C5AA \\sim C3AB-C5AB
 with sigma of 0.02
 C3AA-C4AA \\sim C3AB-C4AB
 with sigma of 0.02
 C0AA-C4AA \\sim C0AB-C4AB
 with sigma of 0.02
 C22-C2AA \\sim C22-C2AB
 with sigma of 0.04
 C22-C0AA \\sim C22-C0AB
 with sigma of 0.04
 C1AA-C5AA \\sim C1AB-C5AB
 with sigma of 0.04
 C1AA-C4AA \\sim C1AB-C4AB
 with sigma of 0.04
 C2AA-C3AA \\sim C2AB-C3AB
 with sigma of 0.04
 C2AA-C0AA \\sim C2AB-C0AB
 with sigma of 0.04
 C3AA-C0AA \\sim C3AB-C0AB
 with sigma of 0.04
 C5AA-C4AA \\sim C5AB-C4AB
 with sigma of 0.04
3. Others
 Sof(H22a)=Sof(C2AB)=Sof(H2AB)=Sof(C1AB)=Sof(C0AB)=Sof(H0AB)=Sof(C4AB)=
 Sof(H4AB)=Sof(C3AB)=Sof(H3AB)=Sof(C5AB)=Sof(H5AB)=1-FVAR(1)
 Sof(H22)=Sof(C1AA)=Sof(C2AA)=Sof(H2AA)=Sof(C3AA)=Sof(H3AA)=Sof(C0AA)=
 Sof(H0AA)=Sof(C5AA)=Sof(H5AA)=Sof(C4AA)=Sof(H4AA)=FVAR(1)
4.a Ternary CH refined with riding coordinates:
 C22(H22), C22(H22a), C23(H23), C25(H25)
4.b Secondary CH2 refined with riding coordinates:
 N2(H2a,H2b), C24(H24a,H24b), C32(H32a,H32b), C33(H33a,H33b), C34(H34a,H34b)
4.c Aromatic/amide H refined with riding coordinates:
 C27(H27), C28(H28), C29(H29), C30(H30), C31(H31), C10(H10), C9(H9), C8(H8),
 C5(H5), C6(H6), C7(H7), C2AA(H2AA), C3AA(H3AA), C0AA(H0AA), C5AA(H5AA),
 C4AA(H4AA), C2AB(H2AB), C0AB(H0AB), C4AB(H4AB), C3AB(H3AB), C5AB(H5AB)
4.d Idealised Me refined as rotating group:
 N1(H1a,H1b,H1c)
;
_olex2_date_sample_data_collection 2018-12-14
_olex2_date_sample_submission 2018-12-13
_olex2_exptl_crystal_mounting_method 'The crystals were mounted on a loop using paratone oil.'
_olex2_submission_original_sample_id dm18o_0m
_olex2_submission_special_instructions 'No special instructions were received'

loop_
_space_group_symop_id
_space_group_symop_operation_xyz
1 x,y,z
2 -x,y+1/2,-z+1/2
3 -x,-y,-z
4 x,-y-1/2,z-1/2

loop_
_atom_site_label
_atom_site_type_symbol
_atom_site_fract_x
_atom_site_fract_y
_atom_site_fract_z
_atom_site_U_iso_or_equiv
_atom_site_adp_type
_atom_site_occupancy
_atom_site_refinement_flags_posn
_atom_site_disorder_group
N1 N 0.31636(17) 0.5885(2) 0.55561(12) 0.0307(6) Uani 1.000000 . .
H1a H 0.2734(9) 0.5582(3) 0.5222(6) 0.0461(9) Uiso 1.000000 GR .
H1b H 0.3705(5) 0.5678(2) 0.5505(10) 0.0461(9) Uiso 1.000000 GR .
H1c H 0.3099(14) 0.5581(3) 0.5937(4) 0.0461(9) Uiso 1.000000 GR .
N2 N 0.61175(15) 0.7425(2) 0.61454(11) 0.0234(5) Uani 1.000000 . .
H2a H 0.63368(15) 0.7774(2) 0.65452(11) 0.0351(8) Uiso 1.000000 R .
H2b H 0.61223(15) 0.6608(2) 0.62060(11) 0.0351(8) Uiso 1.000000 R .
C22 C 0.3086(2) 0.7230(3) 0.55640(16) 0.0332(7) Uani 1.000000 D .
H22 H 0.3205(2) 0.7587(3) 0.51648(16) 0.0399(9) Uiso 0.44(2) R 1
H22a H 0.3318(2) 0.7521(3) 0.51960(16) 0.0399(9) Uiso 0.56(2) R 2
C23 C 0.3691(2) 0.7797(3) 0.61774(16) 0.0349(7) Uani 1.000000 . .
H23 H 0.3442(2) 0.7582(3) 0.65500(16) 0.0419(9) Uiso 1.000000 R .
C24 C 0.4657(2) 0.7386(3) 0.63498(14) 0.0294(7) Uani 1.000000 . .
H24a H 0.4955(2) 0.7678(3) 0.67901(14) 0.0353(8) Uiso 1.000000 R .
H24b H 0.4674(2) 0.6498(3) 0.63599(14) 0.0353(8) Uiso 1.000000 R .
C25 C 0.51662(18) 0.7827(3) 0.58804(13) 0.0248(6) Uani 1.000000 . .
H25 H 0.49162(18) 0.7460(3) 0.54441(13) 0.0298(7) Uiso 1.000000 R .
C32 C 0.5132(2) 0.9196(3) 0.58241(15) 0.0302(7) Uani 1.000000 . .
H32a H 0.5453(2) 0.9558(3) 0.62422(15) 0.0363(8) Uiso 1.000000 R .
H32b H 0.5426(2) 0.9457(3) 0.54879(15) 0.0363(8) Uiso 1.000000 R .
C33 C 0.4171(2) 0.9630(3) 0.56450(18) 0.0379(8) Uani 1.000000 . .
H33a H 0.4161(2) 1.0518(3) 0.56405(18) 0.0454(9) Uiso 1.000000 R .
H33b H 0.3872(2) 0.9346(3) 0.52034(18) 0.0454(9) Uiso 1.000000 R .
C34 C 0.3670(2) 0.9177(3) 0.61190(18) 0.0404(8) Uani 1.000000 . .
H34a H 0.3047(2) 0.9447(3) 0.59750(18) 0.0485(10) Uiso 1.000000 R .
H34b H 0.3932(2) 0.9531(3) 0.65511(18) 0.0485(10) Uiso 1.000000 R .
C27 C 0.65678(19) 0.7182(3) 0.51324(14) 0.0258(6) Uani 1.000000 . .
H27 H 0.60843(19) 0.6650(3) 0.49798(14) 0.0310(8) Uiso 1.000000 R .
C28 C 0.7144(2) 0.7445(3) 0.47545(16) 0.0340(7) Uani 1.000000 . .
H28 H 0.7052(2) 0.7095(3) 0.43367(16) 0.0408(9) Uiso 1.000000 R .
C29 C 0.7846(2) 0.8209(3) 0.49791(19) 0.0432(9) Uani 1.000000 . .
H29 H 0.8235(2) 0.8384(3) 0.47150(19) 0.0519(10) Uiso 1.000000 R .
C30 C 0.7990(2) 0.8724(3) 0.55860(19) 0.0453(9) Uani 1.000000 . .
H30 H 0.8478(2) 0.9249(3) 0.57395(19) 0.0544(11) Uiso 1.000000 R .
C31 C 0.7417(2) 0.8472(3) 0.59719(17) 0.0363(8) Uani 1.000000 . .
H31 H 0.7511(2) 0.8818(3) 0.63908(17) 0.0435(9) Uiso 1.000000 R .
C26 C 0.67127(18) 0.7712(2) 0.57379(14) 0.0244(6) Uani 1.000000 . .
S1 S 0.56699(5) 0.41446(7) 0.60022(3) 0.0333(2) Uani 1.000000 . .
S2 S 0.72767(6) -0.08726(7) 0.78081(3) 0.0363(2) Uani 1.000000 . .
O1 O 0.63067(17) 0.5015(2) 0.63525(12) 0.0509(7) Uani 1.000000 . .
O2 O 0.47674(15) 0.4582(2) 0.58648(10) 0.0380(6) Uani 1.000000 . .
O3 O 0.59040(15) 0.3676(2) 0.54364(10) 0.0382(5) Uani 1.000000 . .
O4 O 0.7050(2) -0.0521(2) 0.84044(10) 0.0545(7) Uani 1.000000 . .
O5 O 0.65859(15) -0.16228(19) 0.74049(9) 0.0339(5) Uani 1.000000 . .
O6 O 0.81485(16) -0.1375(2) 0.79075(12) 0.0484(6) Uani 1.000000 . .
C1 C 0.5715(2) 0.2903(3) 0.65350(13) 0.0319(7) Uani 1.000000 . .
C10 C 0.4967(2) 0.2620(3) 0.67175(14) 0.0361(8) Uani 1.000000 . .
H10 H 0.4452(2) 0.3102(3) 0.65761(14) 0.0433(9) Uiso 1.000000 R .
C9 C 0.4954(2) 0.1617(3) 0.71146(15) 0.0392(8) Uani 1.000000 . .
H9 H 0.4428(2) 0.1425(3) 0.72384(15) 0.0470(10) Uiso 1.000000 R .
C8 C 0.5687(2) 0.0919(3) 0.73236(15) 0.0383(8) Uani 1.000000 . .
H8 H 0.5666(2) 0.0242(3) 0.75897(15) 0.0459(10) Uiso 1.000000 R .
C3 C 0.6481(2) 0.1191(3) 0.71485(13) 0.0326(7) Uani 1.000000 . .
C4 C 0.7274(2) 0.0472(3) 0.73510(14) 0.0319(7) Uani 1.000000 . .
C5 C 0.8021(2) 0.0772(3) 0.71735(16) 0.0385(8) Uani 1.000000 . .
H5 H 0.8539(2) 0.0295(3) 0.73167(16) 0.0462(10) Uiso 1.000000 R .
C6 C 0.8036(2) 0.1773(3) 0.67824(18) 0.0439(9) Uani 1.000000 . .
H6 H 0.8564(2) 0.1973(3) 0.66640(18) 0.0526(11) Uiso 1.000000 R .
C7 C 0.7297(2) 0.2470(3) 0.65681(16) 0.0408(9) Uani 1.000000 . .
H7 H 0.7315(2) 0.3139(3) 0.62961(16) 0.0490(10) Uiso 1.000000 R .
C2 C 0.6508(2) 0.2206(3) 0.67461(14) 0.0314(7) Uani 1.000000 . .
C1AA C 0.2162(10) 0.7592(16) 0.5626(8) 0.022(3) Uani 0.44(2) D 1
C2AA C 0.1624(10) 0.8184(15) 0.5130(8) 0.048(4) Uani 0.44(2) D 1
H2AA H 0.1852(10) 0.8420(15) 0.4777(8) 0.058(4) Uiso 0.44(2) R 1
C3AA C 0.0439(9) 0.8171(17) 0.5596(12) 0.060(5) Uani 0.44(2) D 1
H3AA H -0.0145(9) 0.8405(17) 0.5597(12) 0.072(6) Uiso 0.44(2) R 1
C0AA C 0.1821(8) 0.7222(9) 0.6141(8) 0.031(3) Uani 0.44(2) D 1
H0AA H 0.2182(8) 0.6785(9) 0.6493(8) 0.037(4) Uiso 0.44(2) R 1
C5AA C 0.0748(12) 0.8470(18) 0.5108(10) 0.057(5) Uani 0.44(2) D 1
H5AA H 0.0385(12) 0.8874(18) 0.4743(10) 0.069(6) Uiso 0.44(2) R 1
C4AA C 0.0953(7) 0.7500(11) 0.6133(10) 0.049(4) Uani 0.44(2) D 1
H4AA H 0.0707(7) 0.7251(11) 0.6475(10) 0.059(4) Uiso 0.44(2) R 1
C2AB C 0.1714(6) 0.8246(8) 0.4867(7) 0.029(2) Uani 0.56(2) D 2
H2AB H 0.2043(6) 0.8463(8) 0.4567(7) 0.035(3) Uiso 0.56(2) R 2
C1AB C 0.2099(8) 0.7551(13) 0.5380(7) 0.026(2) Uani 0.56(2) D 2
C0AB C 0.1618(8) 0.7245(9) 0.5826(8) 0.042(3) Uani 0.56(2) D 2
H0AB H 0.1881(8) 0.6766(9) 0.6193(8) 0.051(3) Uiso 0.56(2) R 2
C4AB C 0.0748(8) 0.7649(10) 0.5726(10) 0.054(4) Uani 0.56(2) D 2
H4AB H 0.0416(8) 0.7450(10) 0.6028(10) 0.065(5) Uiso 0.56(2) R 2
C3AB C 0.0371(8) 0.8340(11) 0.5187(12) 0.050(4) Uani 0.56(2) D 2
H3AB H -0.0227(8) 0.8597(11) 0.5112(12) 0.060(5) Uiso 0.56(2) R 2
C5AB C 0.0850(5) 0.8650(7) 0.4769(8) 0.043(3) Uani 0.56(2) D 2
H5AB H 0.0595(5) 0.9144(7) 0.4406(8) 0.052(4) Uiso 0.56(2) R 2

loop_
_atom_site_aniso_label
_atom_site_aniso_U_11
_atom_site_aniso_U_22
_atom_site_aniso_U_33
_atom_site_aniso_U_12
_atom_site_aniso_U_13
_atom_site_aniso_U_23
N1 0.0288(13) 0.0320(14) 0.0336(14) 0.0119(11) 0.0121(11) 0.0071(11)
N2 0.0230(12) 0.0241(12) 0.0212(12) 0.0027(10) 0.0023(9) 0.0012(9)
C22 0.0258(16) 0.0288(16) 0.0487(19) 0.0073(13) 0.0163(14) 0.0104(14)
C23 0.0365(18) 0.0308(17) 0.0450(19) 0.0067(14) 0.0242(15) 0.0074(14)
C24 0.0354(17) 0.0290(16) 0.0258(15) 0.0033(13) 0.0115(13) 0.0049(12)
C25 0.0213(15) 0.0287(15) 0.0235(14) 0.0048(12) 0.0044(11) 0.0051(12)
C32 0.0290(16) 0.0299(16) 0.0328(16) 0.0044(13) 0.0099(13) 0.0075(13)
C33 0.0304(17) 0.0277(16) 0.058(2) 0.0075(14) 0.0166(15) 0.0137(15)
C34 0.0373(18) 0.0313(18) 0.057(2) 0.0107(14) 0.0210(16) 0.0045(15)
C27 0.0214(14) 0.0262(15) 0.0281(15) 0.0004(12) 0.0033(12) -0.0008(12)
C28 0.0345(17) 0.0358(18) 0.0339(17) 0.0083(14) 0.0129(14) 0.0010(14)
C29 0.0324(18) 0.043(2) 0.062(2) 0.0039(15) 0.0276(17) 0.0049(17)
C30 0.0252(17) 0.043(2) 0.070(3) -0.0101(15) 0.0176(17) -0.0147(18)
C31 0.0241(16) 0.0388(18) 0.0451(19) -0.0024(14) 0.0074(14) -0.0127(15)
C26 0.0216(14) 0.0222(14) 0.0293(15) 0.0048(11) 0.0063(12) 0.0030(12)
S1 0.0425(5) 0.0276(4) 0.0219(4) 0.0115(3) -0.0061(3) 0.0008(3)
S2 0.0533(5) 0.0290(4) 0.0201(4) 0.0122(4) -0.0023(3) 0.0035(3)
O1 0.0633(16) 0.0265(12) 0.0449(14) 0.0101(11) -0.0188(12) 0.0057(10)
O2 0.0462(14) 0.0361(12) 0.0255(11) 0.0216(11) -0.0016(10) 0.0012(9)
O3 0.0459(14) 0.0413(13) 0.0253(11) 0.0135(11) 0.0056(10) 0.0042(10)
O4 0.098(2) 0.0409(14) 0.0198(11) 0.0148(14) 0.0065(12) 0.0024(10)
O5 0.0471(13) 0.0299(11) 0.0227(10) 0.0087(10) 0.0054(9) 0.0033(9)
O6 0.0507(15) 0.0344(13) 0.0487(14) 0.0124(11) -0.0076(11) 0.0115(11)
C1 0.047(2) 0.0260(15) 0.0164(13) 0.0107(14) -0.0030(13) -0.0059(11)
C10 0.048(2) 0.0354(18) 0.0228(15) 0.0188(15) 0.0063(14) -0.0051(13)
C9 0.054(2) 0.0376(18) 0.0286(16) 0.0175(16) 0.0159(15) -0.0017(14)
C8 0.062(2) 0.0326(17) 0.0219(15) 0.0172(16) 0.0135(15) 0.0001(13)
C3 0.0479(19) 0.0283(16) 0.0164(14) 0.0121(14) -0.0013(13) -0.0044(12)
C4 0.0459(19) 0.0238(15) 0.0189(14) 0.0074(14) -0.0044(13) -0.0014(12)
C5 0.0359(18) 0.0296(17) 0.0367(18) 0.0038(14) -0.0148(14) -0.0013(14)
C6 0.0308(18) 0.0302(17) 0.057(2) -0.0032(14) -0.0141(16) 0.0079(15)
C7 0.0372(19) 0.0270(17) 0.0453(19) -0.0027(14) -0.0132(15) 0.0062(14)
C2 0.0411(19) 0.0260(15) 0.0191(14) 0.0080(13) -0.0068(12) -0.0040(12)
C1AA 0.019(5) 0.024(4) 0.021(7) 0.002(3) -0.000(6) -0.010(6)
C2AA 0.057(8) 0.055(7) 0.031(7) 0.023(6) 0.010(6) -0.002(6)
C3AA 0.025(6) 0.076(10) 0.071(12) 0.017(6) -0.001(8) -0.031(9)
C0AA 0.021(5) 0.031(4) 0.040(7) 0.007(3) 0.005(5) 0.000(5)
C5AA 0.055(11) 0.068(10) 0.045(10) 0.031(9) 0.006(10) -0.001(8)
C4AA 0.030(5) 0.058(6) 0.056(9) 0.003(4) 0.006(5) -0.014(6)
C2AB 0.019(3) 0.029(3) 0.038(6) 0.002(2) 0.005(4) 0.002(4)
C1AB 0.023(5) 0.026(4) 0.032(6) 0.001(3) 0.011(5) -0.005(5)
C0AB 0.031(5) 0.050(4) 0.049(7) 0.007(4) 0.017(5) 0.008(5)
C4AB 0.029(6) 0.057(6) 0.084(12) 0.001(4) 0.029(7) -0.010(7)
C3AB 0.024(5) 0.039(4) 0.090(12) 0.001(4) 0.022(7) -0.011(5)
C5AB 0.025(4) 0.029(4) 0.070(8) 0.006(3) 0.001(4) 0.001(4)

loop_
_atom_type_symbol
_atom_type_scat_dispersion_real
_atom_type_scat_dispersion_imag
_atom_type_scat_Cromer_Mann_a1
_atom_type_scat_Cromer_Mann_a2
_atom_type_scat_Cromer_Mann_a3
_atom_type_scat_Cromer_Mann_a4
_atom_type_scat_Cromer_Mann_b1
_atom_type_scat_Cromer_Mann_b2
_atom_type_scat_Cromer_Mann_b3
_atom_type_scat_Cromer_Mann_b4
_atom_type_scat_Cromer_Mann_c
_atom_type_scat_source
_atom_type_scat_dispersion_source
H 0.00000 0.00000 0.49300 0.32300 0.14000 0.04100 10.51100 26.12600 3.14200 57.80000 0.003 'Custom 4-Gaussian' custom
C 0.00300 0.00200 2.31000 1.02000 1.58900 0.86500 20.84400 10.20800 0.56900 51.65100 0.216 'Custom 4-Gaussian' custom
S 0.12500 0.12300 6.90500 5.20300 1.43800 1.58600 1.46800 22.21500 0.25400 56.17200 0.867 'Custom 4-Gaussian' custom
O 0.01100 0.00600 3.04900 2.28700 1.54600 0.86700 13.27700 5.70100 0.32400 32.90900 0.251 'Custom 4-Gaussian' custom
N 0.00600 0.00300 12.21300 3.13200 2.01300 1.16600 0.00600 9.89300 28.99800 0.58300 -11.529 'Custom 4-Gaussian' custom

loop_
_geom_angle_atom_site_label_1
_geom_angle_atom_site_label_2
_geom_angle_atom_site_label_3
_geom_angle
_geom_angle_site_symmetry_1
_geom_angle_site_symmetry_3
_geom_angle_publ_flag
H1b N1 H1a 109.5 . . ?
H1c N1 H1a 109.5 . . ?
H1c N1 H1b 109.5 . . ?
C22 N1 H1a 109.5 . . ?
C22 N1 H1b 109.5 . . ?
C22 N1 H1c 109.5 . . ?
H2b N2 H2a 107.5 . . ?
C25 N2 H2a 108.47(14) . . ?
C25 N2 H2b 108.47(14) . . ?
C26 N2 H2a 108.47(14) . . ?
C26 N2 H2b 108.47(14) . . ?
C26 N2 C25 115.2(2) . . ?
C23 C22 N1 112.6(2) . . ?
C1AA C22 H22 110.7(7) . . ?
C1AB C22 H22a 105.5(6) . . ?
H23 C23 C22 107.38(17) . . ?
C24 C23 C22 115.7(3) . . ?
C24 C23 H23 107.38(16) . . ?
C34 C23 C22 110.2(3) . . ?
C34 C23 H23 107.38(18) . . ?
C34 C23 C24 108.5(3) . . ?
H24a C24 C23 108.87(17) . . ?
H24b C24 C23 108.87(17) . . ?
H24b C24 H24a 107.7 . . ?
C25 C24 C23 113.5(2) . . ?
C25 C24 H24a 108.87(16) . . ?
C25 C24 H24b 108.87(16) . . ?
C24 C25 N2 106.8(2) . . ?
H25 C25 N2 109.73(14) . . ?
H25 C25 C24 109.73(16) . . ?
C32 C25 N2 109.6(2) . . ?
C32 C25 C24 111.2(2) . . ?
C32 C25 H25 109.73(16) . . ?
H32a C32 C25 109.59(16) . . ?
H32b C32 C25 109.59(16) . . ?
H32b C32 H32a 108.1 . . ?
C33 C32 C25 110.3(2) . . ?
C33 C32 H32a 109.59(18) . . ?
C33 C32 H32b 109.59(17) . . ?
H33a C33 C32 109.27(17) . . ?
H33b C33 C32 109.27(18) . . ?
H33b C33 H33a 107.9 . . ?
C34 C33 C32 111.7(3) . . ?
C34 C33 H33a 109.27(18) . . ?
C34 C33 H33b 109.3(2) . . ?
C33 C34 C23 112.5(3) . . ?
H34a C34 C23 109.11(18) . . ?
H34a C34 C33 109.11(17) . . ?
H34b C34 C23 109.1(2) . . ?
H34b C34 C33 109.1(2) . . ?
H34b C34 H34a 107.8 . . ?
C28 C27 H27 120.73(18) . . ?
C26 C27 H27 120.73(17) . . ?
C26 C27 C28 118.5(3) . . ?
H28 C28 C27 119.73(18) . . ?
C29 C28 C27 120.5(3) . . ?
C29 C28 H28 119.7(2) . . ?
H29 C29 C28 119.7(2) . . ?
C30 C29 C28 120.5(3) . . ?
C30 C29 H29 119.7(2) . . ?
H30 C30 C29 120.1(2) . . ?
C31 C30 C29 119.7(3) . . ?
C31 C30 H30 120.13(19) . . ?
H31 C31 C30 120.47(19) . . ?
C26 C31 C30 119.1(3) . . ?
C26 C31 H31 120.47(18) . . ?
C27 C26 N2 119.0(2) . . ?
C31 C26 N2 119.4(3) . . ?
C31 C26 C27 121.6(3) . . ?
O2 S1 O1 112.45(14) . . ?
O3 S1 O1 112.59(16) . . ?
O3 S1 O2 113.23(12) . . ?
C1 S1 O1 106.33(13) . . ?
C1 S1 O2 105.50(15) . . ?
C1 S1 O3 106.00(14) . . ?
O5 S2 O4 111.08(15) . . ?
O6 S2 O4 114.16(15) . . ?
O6 S2 O5 113.18(14) . . ?
C4 S2 O4 106.47(14) . . ?
C4 S2 O5 105.12(13) . . ?
C4 S2 O6 106.05(16) . . ?
C10 C1 S1 117.9(2) . . ?
C2 C1 S1 120.7(3) . . ?
C2 C1 C10 121.4(3) . . ?
H10 C10 C1 119.86(18) . . ?
C9 C10 C1 120.3(3) . . ?
C9 C10 H10 119.9(2) . . ?
H9 C9 C10 119.7(2) . . ?
C8 C9 C10 120.7(3) . . ?
C8 C9 H9 119.7(2) . . ?
H8 C8 C9 119.6(2) . . ?
C3 C8 C9 120.7(3) . . ?
C3 C8 H8 119.63(17) . . ?
C4 C3 C8 122.9(3) . . ?
C2 C3 C8 119.5(3) . . ?
C2 C3 C4 117.6(3) . . ?
C3 C4 S2 120.7(3) . . ?
C5 C4 S2 118.4(2) . . ?
C5 C4 C3 120.8(3) . . ?
H5 C5 C4 119.66(18) . . ?
C6 C5 C4 120.7(3) . . ?
C6 C5 H5 119.7(2) . . ?
H6 C6 C5 119.7(2) . . ?
C7 C6 C5 120.7(4) . . ?
C7 C6 H6 119.7(2) . . ?
H7 C7 C6 119.6(2) . . ?
C2 C7 C6 120.8(3) . . ?
C2 C7 H7 119.60(17) . . ?
C3 C2 C1 117.5(3) . . ?
C7 C2 C1 123.1(3) . . ?
C7 C2 C3 119.4(3) . . ?
C0AA C1AA C2AA 118.4(13) . . ?
H2AA C2AA C1AA 118.3(9) . . ?
C5AA C2AA C1AA 123.3(13) . . ?
C5AA C2AA H2AA 118.3(9) . . ?
C5AA C3AA H3AA 119.0(9) . . ?
C4AA C3AA H3AA 119.0(8) . . ?
C4AA C3AA C5AA 121.9(12) . . ?
H0AA C0AA C1AA 120.2(7) . . ?
C4AA C0AA C1AA 119.5(10) . . ?
C4AA C0AA H0AA 120.2(7) . . ?
C3AA C5AA C2AA 118.5(12) . . ?
H5AA C5AA C2AA 120.7(9) . . ?
H5AA C5AA C3AA 120.7(9) . . ?
C0AA C4AA C3AA 118.2(11) . . ?
H4AA C4AA C3AA 120.9(8) . . ?
H4AA C4AA C0AA 120.9(7) . . ?
C1AB C2AB H2AB 119.3(6) . . ?
C5AB C2AB H2AB 119.3(5) . . ?
C5AB C2AB C1AB 121.5(9) . . ?
C0AB C1AB C2AB 119.2(10) . . ?
H0AB C0AB C1AB 120.3(6) . . ?
C4AB C0AB C1AB 119.4(9) . . ?
C4AB C0AB H0AB 120.3(6) . . ?
H4AB C4AB C0AB 120.1(6) . . ?
C3AB C4AB C0AB 119.7(9) . . ?
C3AB C4AB H4AB 120.1(6) . . ?
H3AB C3AB C4AB 119.9(6) . . ?
C5AB C3AB C4AB 120.2(9) . . ?
C5AB C3AB H3AB 119.9(6) . . ?
C3AB C5AB C2AB 120.0(8) . . ?
H5AB C5AB C2AB 120.0(5) . . ?
H5AB C5AB C3AB 120.0(6) . . ?

loop_
_geom_bond_atom_site_label_1
_geom_bond_atom_site_label_2
_geom_bond_distance
_geom_bond_site_symmetry_2
_geom_bond_publ_flag
N1 H1a 0.9100 . ?
N1 H1b 0.9100 . ?
N1 H1c 0.9100 . ?
N1 C22 1.505(4) . ?
N2 H2a 0.9200 . ?
N2 H2b 0.9200 . ?
N2 C25 1.516(3) . ?
N2 C26 1.463(4) . ?
C22 H22 1.0000 . ?
C22 H22a 1.0000 . ?
C22 C23 1.539(5) . ?
C22 C1AA 1.537(16) . ?
C22 C1AB 1.534(13) . ?
C23 H23 1.0000 . ?
C23 C24 1.530(4) . ?
C23 C34 1.543(4) . ?
C24 H24a 0.9900 . ?
C24 H24b 0.9900 . ?
C24 C25 1.512(4) . ?
C25 H25 1.0000 . ?
C25 C32 1.531(4) . ?
C32 H32a 0.9900 . ?
C32 H32b 0.9900 . ?
C32 C33 1.529(4) . ?
C33 H33a 0.9900 . ?
C33 H33b 0.9900 . ?
C33 C34 1.516(5) . ?
C34 H34a 0.9900 . ?
C34 H34b 0.9900 . ?
C27 H27 0.9500 . ?
C27 C28 1.386(4) . ?
C27 C26 1.386(4) . ?
C28 H28 0.9500 . ?
C28 C29 1.374(5) . ?
C29 H29 0.9500 . ?
C29 C30 1.381(5) . ?
C30 H30 0.9500 . ?
C30 C31 1.392(5) . ?
C31 H31 0.9500 . ?
C31 C26 1.376(4) . ?
S1 O1 1.452(3) . ?
S1 O2 1.449(2) . ?
S1 O3 1.446(2) . ?
S1 C1 1.781(3) . ?
S2 O4 1.459(2) . ?
S2 O5 1.459(2) . ?
S2 O6 1.437(3) . ?
S2 C4 1.787(3) . ?
C1 C10 1.360(5) . ?
C1 C2 1.434(4) . ?
C10 H10 0.9500 . ?
C10 C9 1.406(5) . ?
C9 H9 0.9500 . ?
C9 C8 1.361(5) . ?
C8 H8 0.9500 . ?
C8 C3 1.417(5) . ?
C3 C4 1.445(4) . ?
C3 C2 1.428(4) . ?
C4 C5 1.359(5) . ?
C5 H5 0.9500 . ?
C5 C6 1.397(5) . ?
C6 H6 0.9500 . ?
C6 C7 1.369(5) . ?
C7 H7 0.9500 . ?
C7 C2 1.411(5) . ?
C1AA C2AA 1.343(17) . ?
C1AA C0AA 1.402(17) . ?
C2AA H2AA 0.9500 . ?
C2AA C5AA 1.395(19) . ?
C3AA H3AA 0.9500 . ?
C3AA C5AA 1.30(2) . ?
C3AA C4AA 1.429(17) . ?
C0AA H0AA 0.9500 . ?
C0AA C4AA 1.388(14) . ?
C5AA H5AA 0.9500 . ?
C4AA H4AA 0.9500 . ?
C2AB H2AB 0.9500 . ?
C2AB C1AB 1.349(14) . ?
C2AB C5AB 1.388(12) . ?
C1AB C0AB 1.398(14) . ?
C0AB H0AB 0.9500 . ?
C0AB C4AB 1.396(13) . ?
C4AB H4AB 0.9500 . ?
C4AB C3AB 1.384(18) . ?
C3AB H3AB 0.9500 . ?
C3AB C5AB 1.350(14) . ?
C5AB H5AB 0.9500 . ?

loop_
_restr_equal_distance_atom_site_label_1
_restr_equal_distance_atom_site_label_2
_restr_equal_distance_site_symmetry_2
_restr_equal_distance_class_id
C22 C1AA 1 1
C22 C2AA 1 8
C22 C0AA 1 9
C22 C2AB 1 8
C22 C1AB 1 1
C22 C0AB 1 9
C1AA C2AA 1 2
C1AA C0AA 1 3
C1AA C5AA 1 10
C1AA C4AA 1 11
C2AA C3AA 1 12
C2AA C0AA 1 13
C2AA C5AA 1 4
C3AA C0AA 1 14
C3AA C5AA 1 5
C3AA C4AA 1 6
C0AA C4AA 1 7
C5AA C4AA 1 15
C2AB C0AB 1 13
C2AB C3AB 1 12
C2AB C5AB 1 4
C1AB C2AB 1 2
C1AB C0AB 1 3
C1AB C4AB 1 11
C1AB C5AB 1 10
C0AB C4AB 1 7
C3AB C0AB 1 14
C3AB C4AB 1 6
C3AB C5AB 1 5
C5AB C4AB 1 15

loop_
_restr_equal_distance_class_class_id
_restr_equal_distance_class_target_weight_param
_restr_equal_distance_class_average
_restr_equal_distance_class_esd
_restr_equal_distance_class_diff_max
1 0.0200 1.5351 0.0015 0.0015
2 0.0200 1.3459 0.0030 0.0030
3 0.0200 1.3998 0.0019 0.0019
4 0.0200 1.3915 0.0034 0.0034
5 0.0200 1.3249 0.0246 0.0246
6 0.0200 1.4069 0.0226 0.0226
7 0.0200 1.3916 0.0041 0.0041
8 0.0400 2.5064 0.0331 0.0331
9 0.0400 2.5403 0.0431 0.0431
10 0.0400 2.3989 0.0111 0.0111
11 0.0400 2.4107 0.0011 0.0011
12 0.0400 2.3442 0.0272 0.0272
13 0.0400 2.3632 0.0057 0.0057
14 0.0400 2.4108 0.0065 0.0065
15 0.0400 2.3787 0.0090 0.0090

loop_
_smtbx_masks_void_nr
_smtbx_masks_void_average_x
_smtbx_masks_void_average_y
_smtbx_masks_void_average_z
_smtbx_masks_void_volume
_smtbx_masks_void_count_electrons
_smtbx_masks_void_content
1 0.000 -0.911 -0.931 1105.4 424.5 ?
